data_1558172
loop_
_publ_author_name
'Pariya, Chandi'
'Chaudhuri, Nirmalendu Ray'
'Das, Asish'
'Seth, Shyamal Kumar'

_publ_section_title
;
 Crystal Structure of
 Bis(N1-isopropyl-2-methyl-1,2-propanediamine)isothiocyanatozinc(II)
 Thiocyanate
;
_journal_name_full 'Acta Chemica Scandinavica'
_journal_page_first 859
_journal_page_last 864
_journal_paper_doi 10.3891/acta.chem.scand.49-0859
_journal_volume 49
_journal_year 1995
_chemical_formula_sum 'C16 H36 N6 S2 Zn'
_chemical_formula_weight 442.0
_chemical_name_common
;
Bis(N1-isopropyl-2-methyl-1,2-propanediamine)isothiocyanatozinc(II) Thiocyanate
;
_space_group_IT_number 14
_space_group_name_Hall '-P 2ybc'
_space_group_name_H-M_alt 'P 1 21/c 1'
_symmetry_cell_setting monoclinic
_symmetry_Int_Tables_number 14
_symmetry_space_group_name_Hall '-P 2ybc'
_symmetry_space_group_name_H-M 'P 1 21/c 1'
_cell_angle_alpha 90.
_cell_angle_beta 96.52(1)
_cell_angle_gamma 90.
_cell_formula_units_Z 4
_cell_length_a 13.339(2)
_cell_length_b 12.066(1)
_cell_length_c 14.572(3)
_cell_volume 2330.2(6)
_diffrn_ambient_temperature 293
_diffrn_radiation_probe x-ray
_diffrn_radiation_type CuK\a
_diffrn_radiation_wavelength 1.54180
_exptl_absorpt_coefficient_mu 3.21
_exptl_crystal_density_diffrn 1.26
_exptl_crystal_F_000 944
_refine_ls_goodness_of_fit_ref 1.071
_refine_ls_number_parameters 226
_refine_ls_number_reflns 3984
_refine_ls_R_factor_gt 0.059
_refine_ls_wR_factor_gt 0.080
_cod_data_source_file Acta-Chem-Scand-1995-49-859.cif
_cod_data_source_block 1
_cod_original_sg_symbol_H-M 'P 21/c'
_cod_database_code 1558172

loop_
_space_group_symop_id
_space_group_symop_operation_xyz
1 x,y,z
2 -x,1/2+y,1/2-z
3 -x,-y,-z
4 x,1/2-y,1/2+z

loop_
_atom_site_label
_atom_site_type_symbol
_atom_site_thermal_displace_type
_atom_site_fract_x
_atom_site_fract_y
_atom_site_fract_z
_atom_site_occupancy
_atom_site_U_iso_or_equiv
_atom_site_calc_flag
_atom_site_refinement_flags
_atom_site_disorder_assembly
_atom_site_disorder_group
Zn Zn Uiso 0.24760(3) -0.00938(3) 0.18986(3) 1.000 0.0380 . . . .
S S Uiso 0.07222(11) 0.33069(10) 0.14282(9) 1.000 0.0780(10) . . . .
S' S Uiso 0.52788(9) 0.18216(11) 0.00351(7) 1.000 0.0670 . . . .
N N Uiso 0.1750(3) 0.1344(3) 0.1821(2) 1.000 0.0620(10) . . . .
N1 N Uiso 0.1608(2) -0.1466(2) 0.2195(2) 1.000 0.0410(10) . . . .
N2 N Uiso 0.1971(2) -0.0662(2) 0.0432(2) 1.000 0.0380(10) . . . .
N3 N Uiso 0.3989(2) 0.0029(2) 0.1632(2) 1.000 0.0440(10) . . . .
N4 N Uiso 0.3194(2) 0.0025(2) 0.3353(2) 1.000 0.0380(10) . . . .
C C Uiso 0.1324(3) 0.2163(3) 0.1672(2) 1.000 0.0490(10) . . . .
C1 C Uiso 0.1395(2) -0.2208(3) 0.1375(2) 1.000 0.0410(10) . . . .
C2 C Uiso 0.1166(2) -0.1461(3) 0.0528(2) 1.000 0.0440(10) . . . .
C3 C Uiso 0.1652(3) 0.0235(3) -0.0258(2) 1.000 0.0460(10) . . . .
C4 C Uiso 0.4696(3) -0.0154(3) 0.2493(2) 1.000 0.0430(10) . . . .
C5 C Uiso 0.4230(2) 0.0418(3) 0.3282(2) 1.000 0.0490(10) . . . .
C6 C Uiso 0.2672(3) 0.0674(3) 0.4022(2) 1.000 0.0500(10) . . . .
C11 C Uiso 0.0485(3) -0.2941(4) 0.1458(3) 1.000 0.0610(10) . . . .
C12 C Uiso 0.2329(3) -0.2916(3) 0.1306(3) 1.000 0.0550(10) . . . .
C31 C Uiso 0.2552(3) 0.0993(4) -0.0347(3) 1.000 0.0680(10) . . . .
C32 C Uiso 0.1263(4) -0.0223(4) -0.1208(3) 1.000 0.069(2) . . . .
C41 C Uiso 0.4789(3) -0.1411(3) 0.2633(3) 1.000 0.0520(10) . . . .
C42 C Uiso 0.5718(3) 0.0360(4) 0.2407(3) 1.000 0.0650(10) . . . .
C61 C Uiso 0.3263(3) 0.0690(4) 0.4994(2) 1.000 0.0660(10) . . . .
C62 C Uiso 0.1618(3) 0.0215(4) 0.4052(3) 1.000 0.0620(10) . . . .
N' N Uiso 0.7061(2) 0.2536(3) 0.1067(2) 1.000 0.0580(10) . . . .
C' C Uiso 0.6336(3) 0.2243(3) 0.0642(2) 1.000 0.0470(10) . . . .

loop_
_atom_type_symbol
_atom_type_description
_atom_type_scat_dispersion_real
_atom_type_scat_dispersion_imag
_atom_type_scat_source
C C 0.0181 0.0091 ' International Tables Vol C Tables 4.2.6.8 and 6.1.1.4'
N N 0.0311 0.0180 ' International Tables Vol C Tables 4.2.6.8 and 6.1.1.4'
S S 0.3331 0.5567 ' International Tables Vol C Tables 4.2.6.8 and 6.1.1.4'
Zn Zn -1.5491 0.6778 ' International Tables Vol C Tables 4.2.6.8 and 6.1.1.4'

loop_
_geom_angle_atom_site_label_1
_geom_angle_atom_site_label_2
_geom_angle_atom_site_label_3
_geom_angle
_geom_angle_site_symmetry_1
_geom_angle_site_symmetry_2
_geom_angle_site_symmetry_3
_geom_angle_publ_flag
N Zn N1 115.19(13) . . . yes
N Zn N2 96.87(11) . . . yes
N Zn N3 113.60(13) . . . yes
N Zn N4 98.76(11) . . . yes
N1 Zn N2 81.00(10) . . . yes
N1 Zn N3 131.20(10) . . . yes
N1 Zn N4 92.45(10) . . . yes
N2 Zn N3 92.05(10) . . . yes
N2 Zn N4 164.38(9) . . . yes
N3 Zn N4 81.57(11) . . . yes
Zn N C 172.4(3) . . . yes
Zn N1 C1 111.6(2) . . . yes
Zn N2 C2 104.57(19) . . . yes
Zn N2 C3 116.25(18) . . . yes
C2 N2 C3 112.5(3) . . . yes
Zn N3 C4 111.2(2) . . . yes
Zn N4 C5 104.99(19) . . . yes
Zn N4 C6 118.4(2) . . . yes
C5 N4 C6 112.9(3) . . . yes
S C N 178.2(3) . . . yes
N1 C1 C2 107.1(3) . . . yes
N1 C1 C11 111.5(3) . . . yes
N1 C1 C12 107.8(3) . . . yes
C2 C1 C11 108.6(3) . . . no
C2 C1 C12 111.5(3) . . . no
C11 C1 C12 110.2(3) . . . no
N2 C2 C1 112.6(2) . . . yes
N2 C3 C31 108.8(3) . . . yes
N2 C3 C32 112.8(3) . . . yes
C31 C3 C32 109.3(3) . . . no
N3 C4 C5 107.0(3) . . . yes
N3 C4 C41 106.9(3) . . . yes
N3 C4 C42 110.9(3) . . . yes
C5 C4 C41 112.3(3) . . . no
C5 C4 C42 108.9(3) . . . no
C41 C4 C42 110.8(3) . . . no
N4 C5 C4 111.8(3) . . . yes
N4 C6 C61 112.4(3) . . . yes
N4 C6 C62 109.4(3) . . . yes
C61 C6 C62 110.9(3) . . . no
S' C' N' 179.4(3) . . . yes

loop_
_geom_bond_atom_site_label_1
_geom_bond_atom_site_label_2
_geom_bond_distance
_geom_bond_site_symmetry_1
_geom_bond_site_symmetry_2
_geom_bond_publ_flag
Zn N 1.984(4) . . yes
Zn N1 2.093(3) . . yes
Zn N2 2.273(3) . . yes
Zn N3 2.103(3) . . yes
Zn N4 2.229(3) . . yes
S C 1.616(4) . . yes
S' C' 1.657(4) . . yes
N C 1.148(5) . . yes
N1 C1 1.494(4) . . yes
N2 C3 1.505(4) . . yes
N2 C2 1.462(4) . . yes
N3 C4 1.498(4) . . yes
N4 C5 1.476(4) . . yes
N4 C6 1.484(4) . . yes
C1 C11 1.518(5) . . no
C1 C12 1.523(5) . . no
C1 C2 1.531(4) . . no
C3 C32 1.526(5) . . no
C3 C31 1.526(6) . . no
C4 C5 1.532(5) . . no
C4 C41 1.534(5) . . no
C4 C42 1.516(6) . . no
C6 C61 1.541(4) . . no
C6 C62 1.516(6) . . no
N' C' 1.144(5) . . yes

loop_
_geom_torsion_atom_site_label_1
_geom_torsion_atom_site_label_2
_geom_torsion_atom_site_label_3
_geom_torsion_atom_site_label_4
_geom_torsion
_geom_torsion_site_symmetry_1
_geom_torsion_site_symmetry_2
_geom_torsion_site_symmetry_3
_geom_torsion_site_symmetry_4
_geom_torsion_publ_flag
N Zn N1 C1 109.0(2) . . . . no
N2 Zn N1 C1 15.63(19) . . . . no
N3 Zn N1 C1 -69.2(2) . . . . no
N4 Zn N1 C1 -150.10(19) . . . . no
N Zn N2 C2 -101.6(2) . . . . no
N Zn N2 C3 23.1(3) . . . . no
N1 Zn N2 C2 12.93(19) . . . . no
N1 Zn N2 C3 137.7(2) . . . . no
N3 Zn N2 C2 144.35(19) . . . . no
N3 Zn N2 C3 -90.9(2) . . . . no
N Zn N3 C4 109.8(2) . . . . no
N1 Zn N3 C4 -72.0(2) . . . . no
N2 Zn N3 C4 -151.8(2) . . . . no
N4 Zn N3 C4 13.8(2) . . . . no
N Zn N4 C5 -97.9(2) . . . . no
N Zn N4 C6 29.2(3) . . . . no
N1 Zn N4 C5 146.2(2) . . . . no
N1 Zn N4 C6 -86.7(2) . . . . no
N3 Zn N4 C5 14.88(19) . . . . no
N3 Zn N4 C6 142.0(2) . . . . no
Zn N1 C1 C2 -40.5(2) . . . . no
Zn N1 C1 C11 -159.2(2) . . . . no
Zn N1 C1 C12 79.7(3) . . . . no
Zn N2 C3 C32 -176.4(3) . . . . no
C2 N2 C3 C32 -55.9(4) . . . . no
Zn N2 C3 C31 62.3(3) . . . . no
Zn N2 C2 C1 -39.7(3) . . . . no
C3 N2 C2 C1 -166.7(3) . . . . no
C2 N2 C3 C31 -177.2(3) . . . . no
Zn N3 C4 C5 -39.2(3) . . . . no
Zn N3 C4 C41 81.3(3) . . . . no
Zn N3 C4 C42 -157.7(3) . . . . no
Zn N4 C6 C61 -179.4(2) . . . . no
Zn N4 C5 C4 -41.6(3) . . . . no
C6 N4 C5 C4 -171.9(3) . . . . no
Zn N4 C6 C62 56.9(3) . . . . no
C5 N4 C6 C62 -179.9(3) . . . . no
C5 N4 C6 C61 -56.2(4) . . . . no
C12 C1 C2 N2 -62.8(4) . . . . no
C11 C1 C2 N2 175.5(3) . . . . no
N1 C1 C2 N2 55.0(3) . . . . no
C42 C4 C5 N4 175.1(3) . . . . no
N3 C4 C5 N4 55.2(3) . . . . no
C41 C4 C5 N4 -61.8(4) . . . . no
